data_2200232
loop_
_publ_author_name
'Butler, Richard N.'
'McGinley, John M. G.'
'Mahon, Mary F.'
'Molloy, Kieran C.'
'N\'iBhr\'adaigh, Eithne P.'

_publ_section_title
;
 Diorthobenzenotetra(5',2'-tetrazolo)[5'-(2)-2'-(6)]cyclophane
;
_journal_issue 2
_journal_name_full 'Acta Crystallographica Section E'
_journal_page_first o195
_journal_page_last o197
_journal_paper_doi 10.1107/S1600536801001398
_journal_volume 57
_journal_year 2001
_chemical_formula_sum 'C28 H32 N16'
_chemical_formula_weight 592.70
_chemical_name_systematic
;
 ?
;
_space_group_IT_number 2
_symmetry_cell_setting triclinic
_symmetry_space_group_name_Hall '-P 1'
_symmetry_space_group_name_H-M 'P -1'
_audit_creation_method SHELXL
_cell_angle_alpha 77.25(3)
_cell_angle_beta 74.89(3)
_cell_angle_gamma 73.47(3)
_cell_formula_units_Z 1
_cell_length_a 7.170(2)
_cell_length_b 10.241(3)
_cell_length_c 10.729(3)
_cell_measurement_reflns_used 25
_cell_measurement_temperature 293(2)
_cell_measurement_theta_max 17.67
_cell_measurement_theta_min 13.87
_cell_volume 719.9(4)
_computing_cell_refinement 'CELDIM in CAD-4-PC Software'
_computing_data_collection 'CAD-4-PC Software (Enraf-Nonius, 1992)'
_computing_data_reduction 'XCAD (McArdle & Higgins, 1995)'
_computing_molecular_graphics 'ORTEX (McArdle, 1995)'
_computing_structure_refinement 'SHELXL93 (Sheldrick, 1993)'
_computing_structure_solution 'SHELXS86 (Sheldrick, 1990)'
_diffrn_ambient_temperature 293(2)
_diffrn_measurement_device 'Enraf-Nonius CAD-4'
_diffrn_measurement_method \q/2\q
_diffrn_radiation_monochromator graphite
_diffrn_radiation_source 'fine-focus sealed tube'
_diffrn_radiation_type MoK\a
_diffrn_radiation_wavelength .71069
_diffrn_reflns_av_R_equivalents .0102
_diffrn_reflns_av_sigmaI/netI .0453
_diffrn_reflns_limit_h_max 8
_diffrn_reflns_limit_h_min 0
_diffrn_reflns_limit_k_max 11
_diffrn_reflns_limit_k_min -11
_diffrn_reflns_limit_l_max 12
_diffrn_reflns_limit_l_min -11
_diffrn_reflns_number 2441
_diffrn_reflns_theta_max 23.96
_diffrn_reflns_theta_min 2.10
_diffrn_standards_decay_% 0
_diffrn_standards_interval_count 80
_diffrn_standards_interval_time 150
_diffrn_standards_number 1
_exptl_absorpt_coefficient_mu .091
_exptl_absorpt_correction_type none
_exptl_crystal_colour colourless
_exptl_crystal_density_diffrn 1.367
_exptl_crystal_density_method 'not measured'
_exptl_crystal_description block
_exptl_crystal_F_000 312
_exptl_crystal_size_max .35
_exptl_crystal_size_mid .30
_exptl_crystal_size_min .30
_refine_diff_density_max .166
_refine_diff_density_min -.125
_refine_ls_extinction_coef .061(7)
_refine_ls_extinction_method SHELXL93
_refine_ls_goodness_of_fit_all 1.080
_refine_ls_goodness_of_fit_ref 1.191
_refine_ls_hydrogen_treatment constr
_refine_ls_matrix_type full
_refine_ls_number_parameters 200
_refine_ls_number_reflns 2238
_refine_ls_number_restraints 0
_refine_ls_restrained_S_all 1.080
_refine_ls_restrained_S_obs 1.191
_refine_ls_R_factor_all .0574
_refine_ls_R_factor_gt .0370
_refine_ls_shift/su_max <0.001
_refine_ls_shift/su_mean <0.001
_refine_ls_structure_factor_coef Fsqd
_refine_ls_weighting_details 'w = 1/[\s^2^(Fo^2^)+(0.0714P)^2^+0.0022P] where P = (Fo^2^+2Fc^2^)/3'
_refine_ls_weighting_scheme calc
_refine_ls_wR_factor_all .1047
_refine_ls_wR_factor_ref .0983
_reflns_number_gt 1674
_reflns_number_total 2238
_reflns_threshold_expression I>2\s(I)
_cod_data_source_file wn6001.cif
_cod_data_source_block 93kcm4
_cod_database_code 2200232

loop_
_symmetry_equiv_pos_as_xyz
'x, y, z'
'-x, -y, -z'

loop_
_atom_site_aniso_label
_atom_site_aniso_U_11
_atom_site_aniso_U_22
_atom_site_aniso_U_33
_atom_site_aniso_U_12
_atom_site_aniso_U_13
_atom_site_aniso_U_23
N1 .0734(10) .0496(9) .0382(8) -.0257(7) -.0058(7) -.0059(7)
N2 .0742(11) .0500(9) .0452(9) -.0238(7) -.0042(7) -.0092(7)
N3 .0604(9) .0440(8) .0444(8) -.0192(7) -.0048(6) -.0044(6)
N4 .0668(10) .0451(8) .0401(8) -.0198(7) -.0110(7) -.0024(6)
N5 .0532(9) .0438(8) .0376(7) -.0147(6) -.0107(6) -.0004(6)
N6 .0470(8) .0505(8) .0393(8) -.0126(6) -.0094(6) -.0056(6)
N7 .0461(8) .0565(9) .0438(8) -.0109(7) -.0097(6) -.0069(7)
N8 .0498(9) .0584(9) .0445(8) -.0114(7) -.0075(6) -.0086(7)
C1 .0382(9) .0440(9) .0388(9) -.0127(7) -.0091(7) -.0047(7)
C2 .0542(10) .0520(10) .0397(9) -.0167(8) -.0118(7) -.0057(7)
C3 .0610(11) .0540(11) .0548(11) -.0132(8) -.0148(8) -.0180(9)
C4 .0587(12) .0410(9) .0698(13) -.0123(8) -.0179(9) -.0086(9)
C5 .0524(10) .0464(10) .0494(11) -.0152(8) -.0125(8) .0025(8)
C6 .0357(8) .0437(9) .0431(9) -.0118(7) -.0097(7) -.0023(7)
C7 .0406(9) .0472(9) .0364(9) -.0156(7) -.0064(7) -.0056(7)
C8 .0745(13) .0425(10) .0513(11) -.0182(8) -.0058(9) .0017(8)
C9 .0591(11) .0491(10) .0564(11) -.0204(8) -.0122(9) .0017(8)
C10 .0612(11) .0477(10) .0518(11) -.0154(8) -.0087(8) -.0021(8)
C11 .0607(12) .0470(10) .0565(11) -.0173(8) -.0059(9) -.0079(8)
C12 .0685(12) .0636(12) .0470(10) -.0250(10) -.0031(9) -.0126(9)
C13 .0689(12) .0566(11) .0384(9) -.0233(9) -.0188(8) .0014(8)
C14 .0434(9) .0410(8) .0349(8) -.0148(7) -.0093(7) .0031(7)

loop_
_atom_site_label
_atom_site_fract_x
_atom_site_fract_y
_atom_site_fract_z
_atom_site_U_iso_or_equiv
_atom_site_thermal_displace_type
_atom_site_calc_flag
_atom_site_refinement_flags
_atom_site_occupancy
_atom_site_disorder_group
_atom_site_type_symbol
N1 .2292(2) .31148(15) .60411(13) .0527(4) Uani d . 1 . N
N2 .2397(2) .43564(15) .53809(14) .0559(4) Uani d . 1 . N
N3 .2452(2) .43014(14) .41642(14) .0498(4) Uani d . 1 . N
N4 .2409(2) .30851(14) .39627(13) .0501(4) Uani d . 1 . N
N5 .8191(2) .87060(13) .04860(12) .0450(4) Uani d . 1 . N
N6 .7094(2) .93678(14) .14675(13) .0456(4) Uani d . 1 . N
N7 1.0277(2) .86172(15) .15889(13) .0492(4) Uani d . 1 . N
N8 1.0089(2) .8249(2) .05300(13) .0516(4) Uani d . 1 . N
C1 .2314(2) .0877(2) .54015(15) .0398(4) Uani d . 1 . C
C2 .2699(2) .0224(2) .4327(2) .0477(4) Uani d . 1 . C
H2 .2921 .0728 .3490 .057 Uiso calc R 1 . H
C3 .2757(3) -.1152(2) .4474(2) .0547(5) Uani d . 1 . C
H3 .2993 -.1565 .3739 .066 Uiso calc R 1 . H
C4 .2469(3) -.1926(2) .5705(2) .0556(5) Uani d . 1 . C
H4 .2513 -.2859 .5806 .067 Uiso calc R 1 . H
C5 .2115(2) -.1294(2) .6784(2) .0500(5) Uani d . 1 . C
H5 .1941 -.1815 .7614 .060 Uiso calc R 1 . H
C6 .2014(2) .0102(2) .6658(2) .0408(4) Uani d . 1 . C
C7 .2308(2) .2356(2) .51581(14) .0408(4) Uani d . 1 . C
C8 .2703(3) .5443(2) .3086(2) .0582(5) Uani d . 1 . C
H8A .2363 .6298 .3435 .070 Uiso calc R 1 . H
H8B .1807 .5534 .2516 .070 Uiso calc R 1 . H
C9 .4837(3) .5195(2) .2303(2) .0549(5) Uani d . 1 . C
H9A .5718 .5112 .2881 .066 Uiso calc R 1 . H
H9B .5173 .4326 .1981 .066 Uiso calc R 1 . H
C10 .5207(3) .6315(2) .1161(2) .0547(5) Uani d . 1 . C
H10A .4839 .7194 .1471 .066 Uiso calc R 1 . H
H10B .4380 .6376 .0555 .066 Uiso calc R 1 . H
C11 .7370(3) .6029(2) .0461(2) .0552(5) Uani d . 1 . C
H11A .7743 .5116 .0220 .066 Uiso calc R 1 . H
H11B .8171 .6014 .1069 .066 Uiso calc R 1 . H
C12 .7894(3) .7052(2) -.0763(2) .0589(5) Uani d . 1 . C
H12A .9314 .6781 -.1116 .071 Uiso calc R 1 . H
H12B .7215 .6990 -.1413 .071 Uiso calc R 1 . H
C13 .7366(3) .8532(2) -.0557(2) .0529(5) Uani d . 1 . C
H13A .7864 .9092 -.1364 .063 Uiso calc R 1 . H
H13B .5929 .8859 -.0345 .063 Uiso calc R 1 . H
C14 .1567(2) .0712(2) .78545(14) .0401(4) Uani d . 1 . C

loop_
_atom_type_symbol
_atom_type_description
_atom_type_scat_dispersion_real
_atom_type_scat_dispersion_imag
_atom_type_scat_source
C C .0033 .0016 'International Tables Vol C Tables 4.2.6.8 and 6.1.1.4'
H H .0000 .0000 'International Tables Vol C Tables 4.2.6.8 and 6.1.1.4'
N N .0061 .0033 'International Tables Vol C Tables 4.2.6.8 and 6.1.1.4'

loop_
_geom_angle_atom_site_label_1
_geom_angle_atom_site_label_2
_geom_angle_atom_site_label_3
_geom_angle_site_symmetry_1
_geom_angle_site_symmetry_3
_geom_angle
_geom_angle_publ_flag
N2 N1 C7 . . 106.10(10) no
N3 N2 N1 . . 106.10(10) no
N2 N3 N4 . . 114.20(10) no
N2 N3 C8 . . 123.70(10) no
N4 N3 C8 . . 122.00(10) no
N3 N4 C7 . . 102.00(10) no
N8 N5 N6 . . 113.90(10) no
N8 N5 C13 . . 123.30(10) no
N6 N5 C13 . . 122.80(10) no
C14 N6 N5 2_666 . 101.90(10) no
N8 N7 C14 . 2_666 106.10(10) no
N5 N8 N7 . . 106.00(10) no
C2 C1 C6 . . 118.90(10) no
C2 C1 C7 . . 117.90(10) no
C6 C1 C7 . . 123.20(10) no
C3 C2 C1 . . 121.3(2) no
C2 C3 C4 . . 120.4(2) no
C3 C4 C5 . . 119.0(2) no
C4 C5 C6 . . 121.6(2) no
C5 C6 C1 . . 118.9(2) no
C5 C6 C14 . . 118.50(10) no
C1 C6 C14 . . 122.70(10) no
N4 C7 N1 . . 111.80(10) no
N4 C7 C1 . . 121.30(10) no
N1 C7 C1 . . 126.90(10) no
N3 C8 C9 . . 110.8(2) no
C10 C9 C8 . . 114.0(2) no
C9 C10 C11 . . 111.1(2) no
C10 C11 C12 . . 115.7(2) no
C13 C12 C11 . . 114.9(2) no
N5 C13 C12 . . 112.4(2) no
N6 C14 N7 2_666 2_666 112.10(10) no
N6 C14 C6 2_666 . 124.10(10) no
N7 C14 C6 2_666 . 123.80(10) no

loop_
_geom_bond_atom_site_label_1
_geom_bond_atom_site_label_2
_geom_bond_site_symmetry_1
_geom_bond_site_symmetry_2
_geom_bond_distance
_geom_bond_publ_flag
N1 N2 . . 1.324(2) no
N1 C7 . . 1.347(2) no
N2 N3 . . 1.309(2) no
N3 N4 . . 1.320(2) no
N3 C8 . . 1.467(2) no
N4 C7 . . 1.329(2) no
N5 N8 . . 1.318(2) no
N5 N6 . . 1.329(2) no
N5 C13 . . 1.458(2) no
N6 C14 2_666 . 1.323(2) no
N7 N8 . . 1.322(2) no
N7 C14 2_666 . 1.352(2) no
C1 C2 . . 1.387(2) no
C1 C6 . . 1.403(2) no
C1 C7 . . 1.479(2) no
C2 C3 . . 1.372(2) no
C3 C4 . . 1.380(3) no
C4 C5 . . 1.381(2) no
C5 C6 . . 1.388(2) no
C6 C14 . . 1.472(2) no
C8 C9 . . 1.522(2) no
C9 C10 . . 1.506(2) no
C10 C11 . . 1.512(2) no
C11 C12 . . 1.524(3) no
C12 C13 . . 1.506(3) no
C14 N6 2_666 . 1.323(2) no
C14 N7 2_666 . 1.352(2) no

loop_
_cod_related_entry_id
_cod_related_entry_database
_cod_related_entry_code
1 ChemSpider 21132994
